data_2008088
loop_
_publ_author_name
'Guido J. Rei\&s'
'Kaspar Hegetschweiler'
'J\"urgen Sander'

_publ_section_title
;
 1,3-Diamino-5-ammonio-1,3,5-trideoxy-<i>cis</i>-inositol iodide
;
_journal_issue 1
_journal_name_full 'Acta Crystallographica Section C'
_journal_page_first 123
_journal_page_last 126
_journal_paper_doi 10.1107/S0108270198009974
_journal_volume 55
_journal_year 1999
_chemical_formula_sum 'C6 H16 I N3 O3'
_chemical_formula_weight 305.12
_chemical_name_systematic
;
1,3,-Diamino-5-ammonio-1,3,5-trideoxy-cis-inositol iodide
;
_space_group_IT_number 14
_symmetry_cell_setting monoclinic
_symmetry_space_group_name_Hall '-P 2yn'
_symmetry_space_group_name_H-M 'P 1 21/n 1'
_audit_creation_method SHELXL-97
_cell_angle_alpha 90.00
_cell_angle_beta 115.338(7)
_cell_angle_gamma 90.00
_cell_formula_units_Z 4
_cell_length_a 10.2987(8)
_cell_length_b 10.1307(6)
_cell_length_c 11.1151(8)
_cell_measurement_reflns_used
;
5000 quasi-centered reflections automatically selected from the dataset
;
_cell_measurement_temperature 293(2)
_cell_volume 1048.11(14)
_computing_cell_refinement 'IPDS Software'
_computing_data_collection 'IPDS Software (Stoe & Cie, 1997)'
_computing_data_reduction 'IPDS Software'
_computing_molecular_graphics 'SHELXTL-Plus (Sheldrick, 1992)'
_computing_publication_material SHELXL97
_computing_structure_refinement 'SHELXL97 (Sheldrick, 1997a)'
_computing_structure_solution 'SHELXS97 (Sheldrick, 1997b)'
_diffrn_ambient_temperature 293(2)
_diffrn_measured_fraction_theta_full 0.928
_diffrn_measured_fraction_theta_max 0.928
_diffrn_measurement_device_type 'Stoe IPDS'
_diffrn_radiation_monochromator graphite
_diffrn_radiation_source 'fine-focus sealed tube'
_diffrn_radiation_type MoK\a
_diffrn_radiation_wavelength 0.71073
_diffrn_reflns_av_R_equivalents 0.0287
_diffrn_reflns_av_sigmaI/netI 0.0202
_diffrn_reflns_limit_h_max 12
_diffrn_reflns_limit_h_min -12
_diffrn_reflns_limit_k_max 12
_diffrn_reflns_limit_k_min -12
_diffrn_reflns_limit_l_max 13
_diffrn_reflns_limit_l_min -13
_diffrn_reflns_number 6611
_diffrn_reflns_theta_full 25.00
_diffrn_reflns_theta_max 25
_diffrn_reflns_theta_min 5.38
_diffrn_standards_decay_% 0
_diffrn_standards_number 'a maximum of 50 per image'
_exptl_absorpt_coefficient_mu 3.040
_exptl_absorpt_correction_T_max 0.398
_exptl_absorpt_correction_T_min 0.210
_exptl_absorpt_correction_type 'numerical (X-RED; Stoe & Cie, 1996)'
_exptl_crystal_colour colourless
_exptl_crystal_density_diffrn 1.934
_exptl_crystal_density_method 'not measured'
_exptl_crystal_description isometric
_exptl_crystal_F_000 600
_exptl_crystal_size_max 0.8
_exptl_crystal_size_mid 0.5
_exptl_crystal_size_min 0.4
_refine_diff_density_max 1.155
_refine_diff_density_min -0.875
_refine_ls_extinction_coef 0.0041(6)
_refine_ls_extinction_method SHELXL97
_refine_ls_goodness_of_fit_ref 1.079
_refine_ls_hydrogen_treatment mixed
_refine_ls_matrix_type full
_refine_ls_number_parameters 177
_refine_ls_number_reflns 1818
_refine_ls_number_restraints 16
_refine_ls_restrained_S_all 1.075
_refine_ls_R_factor_all 0.027
_refine_ls_R_factor_gt 0.025
_refine_ls_shift/su_max 0.009
_refine_ls_shift/su_mean 0.001
_refine_ls_structure_factor_coef Fsqd
_refine_ls_weighting_details 'w = 1/[\s^2^(Fo^2^)+(0.017P)^2^+2.630P] where P = (Fo^2^+2Fc^2^)/3'
_refine_ls_weighting_scheme calc
_refine_ls_wR_factor_ref 0.058
_reflns_number_gt 1718
_reflns_number_total 1818
_reflns_threshold_expression I>2\s(I)
_cod_data_source_file jz1311.cif
_cod_data_source_block jz1311
_cod_depositor_comments
;
The following automatic conversions were performed:

'_refine_ls_weighting_scheme' value 'calc w =
1/[\s^2^(Fo^2^)+(0.017P)^2^+2.630P] where P = (Fo^2^+2Fc^2^)/3' was
changed to 'calc'. New tag '_refine_ls_weighting_details' was
created. The value of the new tag was set to 'w =
1/[\s^2^(Fo^2^)+(0.017P)^2^+2.630P] where P = (Fo^2^+2Fc^2^)/3'.

Automatic conversion script
Id: cif_fix_values 3143 2015-03-26 13:38:13Z robertas 
;
_cod_original_cell_volume 1048.11(13)
_cod_original_sg_symbol_H-M 'P 21/n'
_cod_original_formula_sum 'C6 H16 N3 O3 I'
_cod_database_code 2008088
_cod_database_fobs_code 2008088

loop_
_symmetry_equiv_pos_as_xyz
'x, y, z'
'-x+1/2, y+1/2, -z+1/2'
'-x, -y, -z'
'x-1/2, -y-1/2, z-1/2'

loop_
_atom_site_label
_atom_site_fract_x
_atom_site_fract_y
_atom_site_fract_z
_atom_site_U_iso_or_equiv
_atom_site_adp_type
_atom_site_calc_flag
_atom_site_refinement_flags
_atom_site_occupancy
_atom_site_disorder_assembly
_atom_site_disorder_group
_atom_site_type_symbol
I 0.57977(2) 0.89076(2) 0.81748(2) 0.03819(11) Uani d . 1 . . I
O1 0.6489(2) 0.5420(2) 0.15532(19) 0.0214(4) Uani d D 1 . . O
H1 0.658(4) 0.536(5) 0.079(2) 0.064(14) Uiso d D 1 . . H
O2 0.5745(2) 0.4777(2) 0.3696(2) 0.0242(4) Uani d D 1 . . O
H2 0.546(4) 0.417(3) 0.411(4) 0.053(13) Uiso d D 1 . . H
O3 0.7780(2) 0.6882(2) 0.4259(2) 0.0298(5) Uani d D 1 . . O
H3 0.755(5) 0.6029(15) 0.418(5) 0.062(15) Uiso d D 1 . . H
N1 0.3551(3) 0.4707(3) 0.0916(2) 0.0250(6) Uani d D 1 . . N
H11 0.272(2) 0.459(4) 0.097(4) 0.043(11) Uiso d D 1 . . H
H12 0.410(3) 0.403(2) 0.136(3) 0.041(11) Uiso d D 1 . . H
N3 0.7322(3) 0.8072(3) 0.1846(3) 0.0278(6) Uani d D 1 . . N
H31 0.709(4) 0.818(4) 0.0982(13) 0.038(10) Uiso d D 1 . . H
H32 0.800(3) 0.744(3) 0.209(4) 0.048(12) Uiso d D 1 . . H
H33 0.773(4) 0.882(2) 0.228(3) 0.041(11) Uiso d D 1 . . H
N2 0.5651(3) 0.6918(3) 0.5297(3) 0.0358(7) Uani d D 1 . . N
H21 0.650(2) 0.651(4) 0.570(4) 0.046(12) Uiso d D 1 . . H
H22 0.578(5) 0.767(2) 0.576(4) 0.067(15) Uiso d D 1 . . H
C1 0.4198(3) 0.5922(3) 0.1659(3) 0.0199(6) Uani d D 1 . . C
H1C 0.351(3) 0.659(2) 0.140(3) 0.024 Uiso d D 1 . . H
C2 0.4670(3) 0.5780(3) 0.3157(3) 0.0207(6) Uani d D 1 . . C
H2C 0.387(2) 0.554(3) 0.329(3) 0.025 Uiso d D 1 . . H
C3 0.5247(3) 0.7092(3) 0.3864(3) 0.0248(6) Uani d D 1 . . C
H3C 0.450(2) 0.770(3) 0.351(3) 0.030 Uiso d D 1 . . H
C4 0.6482(3) 0.7617(3) 0.3579(3) 0.0230(6) Uani d D 1 . . C
H4C 0.668(4) 0.8483(14) 0.388(3) 0.028 Uiso d D 1 . . H
C5 0.6038(3) 0.7678(3) 0.2071(3) 0.0219(6) Uani d D 1 . . C
H5C 0.537(3) 0.834(2) 0.169(3) 0.026 Uiso d D 1 . . H
C6 0.5404(3) 0.6403(3) 0.1308(3) 0.0186(6) Uani d D 1 . . C
H6C 0.499(3) 0.663(3) 0.0407(13) 0.022 Uiso d D 1 . . H

loop_
_atom_site_aniso_label
_atom_site_aniso_U_11
_atom_site_aniso_U_22
_atom_site_aniso_U_33
_atom_site_aniso_U_12
_atom_site_aniso_U_13
_atom_site_aniso_U_23
I 0.03931(15) 0.03169(16) 0.04486(16) -0.00196(10) 0.01924(11) -0.00686(9)
O1 0.0231(10) 0.0206(11) 0.0220(10) 0.0054(8) 0.0112(8) 0.0016(8)
O2 0.0251(10) 0.0243(11) 0.0254(10) 0.0018(9) 0.0129(8) 0.0058(9)
O3 0.0259(10) 0.0327(13) 0.0266(11) -0.0038(10) 0.0071(9) -0.0010(10)
N1 0.0242(13) 0.0240(14) 0.0256(12) -0.0053(11) 0.0095(10) -0.0030(10)
N3 0.0355(14) 0.0264(15) 0.0263(13) -0.0102(12) 0.0177(12) -0.0028(11)
N2 0.0511(18) 0.0389(18) 0.0252(14) -0.0149(15) 0.0239(13) -0.0094(12)
C1 0.0183(13) 0.0195(15) 0.0204(14) 0.0014(11) 0.0069(11) 0.0006(11)
C2 0.0188(13) 0.0224(15) 0.0243(14) -0.0005(11) 0.0125(11) -0.0004(11)
C3 0.0299(15) 0.0238(16) 0.0256(15) -0.0015(13) 0.0166(12) -0.0040(12)
C4 0.0291(15) 0.0181(15) 0.0236(14) -0.0043(13) 0.0132(12) -0.0044(11)
C5 0.0264(14) 0.0167(14) 0.0258(15) -0.0018(12) 0.0144(12) -0.0002(11)
C6 0.0205(13) 0.0171(14) 0.0170(12) 0.0021(11) 0.0070(10) 0.0010(11)

loop_
_atom_type_symbol
_atom_type_description
_atom_type_scat_dispersion_real
_atom_type_scat_dispersion_imag
_atom_type_scat_source
C C 0.0033 0.0016 'International Tables Vol C Tables 4.2.6.8 and 6.1.1.4'
H H 0.0000 0.0000 'International Tables Vol C Tables 4.2.6.8 and 6.1.1.4'
N N 0.0061 0.0033 'International Tables Vol C Tables 4.2.6.8 and 6.1.1.4'
O O 0.0106 0.0060 'International Tables Vol C Tables 4.2.6.8 and 6.1.1.4'
I I -0.4742 1.8119 'International Tables Vol C Tables 4.2.6.8 and 6.1.1.4'

loop_
_geom_angle_atom_site_label_1
_geom_angle_atom_site_label_2
_geom_angle_atom_site_label_3
_geom_angle
C6 O1 H1 105(3)
C2 O2 H2 110(3)
C4 O3 H3 108(3)
C1 N1 H11 107(3)
C1 N1 H12 108(2)
H11 N1 H12 105(4)
C5 N3 H31 111(2)
C5 N3 H32 112(3)
H31 N3 H32 104(4)
C5 N3 H33 112(3)
H31 N3 H33 109(4)
H32 N3 H33 108(3)
C3 N2 H21 111(3)
C3 N2 H22 115(3)
H21 N2 H22 104(4)
N1 C1 C2 112.9(2)
N1 C1 C6 110.1(2)
C2 C1 C6 113.1(2)
N1 C1 H1C 109(2)
C2 C1 H1C 105(2)
C6 C1 H1C 107(2)
O2 C2 C1 110.5(2)
O2 C2 C3 109.9(2)
C1 C2 C3 110.5(2)
O2 C2 H2C 109(2)
C1 C2 H2C 107.8(19)
C3 C2 H2C 109(2)
N2 C3 C2 108.6(3)
N2 C3 C4 112.9(3)
C2 C3 C4 111.8(2)
N2 C3 H3C 110(2)
C2 C3 H3C 107(2)
C4 C3 H3C 107(2)
O3 C4 C3 112.4(2)
O3 C4 C5 111.8(2)
C3 C4 C5 110.7(2)
O3 C4 H4C 107(2)
C3 C4 H4C 109(2)
C5 C4 H4C 106(2)
N3 C5 C6 109.2(2)
N3 C5 C4 108.6(2)
C6 C5 C4 115.3(2)
N3 C5 H5C 106(2)
C6 C5 H5C 108(2)
C4 C5 H5C 110(2)
O1 C6 C5 111.6(2)
O1 C6 C1 112.4(2)
C5 C6 C1 109.1(2)
O1 C6 H6C 110(2)
C5 C6 H6C 106(2)
C1 C6 H6C 108(2)

loop_
_geom_bond_atom_site_label_1
_geom_bond_atom_site_label_2
_geom_bond_site_symmetry_2
_geom_bond_distance
_geom_bond_publ_flag
O1 C6 . 1.433(3) ?
O1 H1 . 0.895(10) ?
O2 C2 . 1.432(4) ?
O2 H2 . 0.892(10) ?
O3 C4 . 1.430(4) ?
O3 H3 . 0.890(10) ?
N1 C1 . 1.473(4) ?
N1 H11 . 0.895(10) ?
N1 H12 . 0.894(10) ?
N3 C5 . 1.501(4) ?
N3 H31 . 0.892(10) ?
N3 H32 . 0.896(10) ?
N3 H33 . 0.896(10) ?
N2 C3 . 1.475(4) ?
N2 H21 . 0.897(10) ?
N2 H22 . 0.894(10) ?
C1 C2 . 1.529(4) ?
C1 C6 . 1.532(4) ?
C1 H1C . 0.930(10) ?
C2 C3 . 1.529(4) ?
C2 H2C . 0.931(10) ?
C3 C4 . 1.532(4) ?
C3 H3C . 0.931(10) ?
C4 C5 . 1.538(4) ?
C4 H4C . 0.930(10) ?
C5 C6 . 1.530(4) ?
C5 H5C . 0.928(10) ?
C6 H6C . 0.934(10) ?

loop_
_geom_hbond_atom_site_label_D
_geom_hbond_atom_site_label_H
_geom_hbond_atom_site_label_A
_geom_hbond_site_symmetry_A
_geom_hbond_distance_DH
_geom_hbond_distance_HA
_geom_hbond_distance_DA
_geom_hbond_angle_DHA
O1 H1 N1 3_665 0.895(10) 1.843(12) 2.730(3) 171(4)
O2 H2 N2 3_666 0.892(10) 1.897(15) 2.765(4) 164(4)
O3 H3 O2 . 0.890(10) 2.12(3) 2.865(3) 140(4)
N1 H12 I 3_666 0.894(10) 3.01(2) 3.782(3) 145(3)
N3 H31 I 1_554 0.892(10) 2.914(13) 3.788(3) 167(3)
N3 H32 I 4_675 0.896(10) 2.944(15) 3.807(3) 162(3)
N3 H33 O1 2_655 0.896(10) 2.019(12) 2.908(3) 171(4)
N2 H22 I . 0.894(10) 2.96(3) 3.729(3) 145(4)

loop_
_geom_torsion_atom_site_label_1
_geom_torsion_atom_site_label_2
_geom_torsion_atom_site_label_3
_geom_torsion_atom_site_label_4
_geom_torsion
N1 C1 C2 O2 61.5(3)
C6 C1 C2 O2 -64.4(3)
N1 C1 C2 C3 -176.6(2)
C6 C1 C2 C3 57.5(3)
O2 C2 C3 N2 -59.2(3)
C1 C2 C3 N2 178.5(2)
O2 C2 C3 C4 66.0(3)
C1 C2 C3 C4 -56.3(3)
N2 C3 C4 O3 49.9(3)
C2 C3 C4 O3 -72.9(3)
N2 C3 C4 C5 175.6(3)
C2 C3 C4 C5 52.8(3)
O3 C4 C5 N3 -48.6(3)
C3 C4 C5 N3 -174.6(2)
O3 C4 C5 C6 74.4(3)
C3 C4 C5 C6 -51.6(3)
N3 C5 C6 O1 49.0(3)
C4 C5 C6 O1 -73.6(3)
N3 C5 C6 C1 173.9(2)
C4 C5 C6 C1 51.2(3)
N1 C1 C6 O1 -56.7(3)
C2 C1 C6 O1 70.7(3)
N1 C1 C6 C5 178.9(2)
C2 C1 C6 C5 -53.7(3)
